data_1564175
loop_
_publ_author_name
'Farwa, Ume'
'Pait, Moumita'
'Ryu, Ji Yeon'
'Byun, Yong Min'
'Lee, Seul Gi'
'Jeong, Seung Hoo'
'Singh, Ovender'
'Singh, Neetu'
'Park, Hyoung-Ryun'
'Lee, Junseong'

_publ_section_title
;
 Multinuclear nickel(II) complexes with chiral schiff base ligand
;
_journal_name_full 'Inorganica Chimica Acta'
_journal_page_first 119798
_journal_paper_doi 10.1016/j.ica.2020.119798
_journal_volume 511
_journal_year 2020
_chemical_formula_moiety 'C58 H52 Br2 N4 Na0.33 Ni4 O12, 1.67(Na1)'
_chemical_formula_sum 'C58 H52 Br2 N4 Na2 Ni4 O12'
_chemical_formula_weight 1437.67
_space_group_crystal_system trigonal
_space_group_IT_number 146
_space_group_name_Hall 'R 3'
_space_group_name_H-M_alt 'R 3 :H'
_atom_sites_solution_hydrogens geom
_atom_sites_solution_primary iterative
_cell_angle_alpha 90
_cell_angle_beta 90
_cell_angle_gamma 120
_cell_formula_units_Z 9
_cell_length_a 44.4417(10)
_cell_length_b 44.4417(10)
_cell_length_c 11.3230(3)
_cell_measurement_reflns_used 9932
_cell_measurement_temperature 100
_cell_measurement_theta_max 17.29
_cell_measurement_theta_min 2.28
_cell_volume 19367.5(8)
_computing_cell_refinement 'SAINT V8.18C (?, 2016)'
_computing_data_reduction 'SAINT V8.18C (?, 2016)'
_computing_molecular_graphics 'Olex2 (Dolomanov et al., 2009)'
_computing_publication_material 'Olex2 (Dolomanov et al., 2009)'
_computing_structure_refinement 'XL (Sheldrick, 2008)'
_computing_structure_solution 'olex2.solve (Bourhis et al., 2015)'
_diffrn_ambient_temperature 100
_diffrn_measured_fraction_theta_full 0.383
_diffrn_measured_fraction_theta_max 0.997
_diffrn_measurement_device_type 'Bruker APEX-II CCD'
_diffrn_measurement_method '\f and \w scans'
_diffrn_radiation_monochromator graphite
_diffrn_radiation_type MoK\a
_diffrn_radiation_wavelength 0.71073
_diffrn_reflns_av_R_equivalents 0.0608
_diffrn_reflns_av_unetI/netI 0.0381
_diffrn_reflns_Laue_measured_fraction_full 0.383
_diffrn_reflns_Laue_measured_fraction_max 0.997
_diffrn_reflns_limit_h_max 38
_diffrn_reflns_limit_h_min -38
_diffrn_reflns_limit_k_max 38
_diffrn_reflns_limit_k_min -37
_diffrn_reflns_limit_l_max 9
_diffrn_reflns_limit_l_min -9
_diffrn_reflns_number 48229
_diffrn_reflns_point_group_measured_fraction_full 0.382
_diffrn_reflns_point_group_measured_fraction_max 0.996
_diffrn_reflns_theta_full 25.242
_diffrn_reflns_theta_max 18.070
_diffrn_reflns_theta_min 1.833
_diffrn_standards_number 0
_exptl_absorpt_coefficient_mu 1.844
_exptl_absorpt_correction_T_max 0.7442
_exptl_absorpt_correction_T_min 0.5683
_exptl_absorpt_correction_type multi-scan
_exptl_crystal_density_diffrn 1.109
_exptl_crystal_density_meas .
_exptl_crystal_description block
_exptl_crystal_F_000 6552
_refine_diff_density_max 0.486
_refine_diff_density_min -0.352
_refine_diff_density_rms 0.102
_refine_ls_abs_structure_details
;
 Flack x determined using 2639 quotients [(I+)-(I-)]/[(I+)+(I-)]
 (Parsons, Flack and Wagner, Acta Cryst. B69 (2013) 249-259).
;
_refine_ls_abs_structure_Flack 0.015(7)
_refine_ls_extinction_coef .
_refine_ls_extinction_method none
_refine_ls_goodness_of_fit_ref 1.159
_refine_ls_hydrogen_treatment constr
_refine_ls_matrix_type full
_refine_ls_number_parameters 726
_refine_ls_number_reflns 5947
_refine_ls_number_restraints 315
_refine_ls_restrained_S_all 1.155
_refine_ls_R_factor_all 0.0536
_refine_ls_R_factor_gt 0.0503
_refine_ls_shift/su_max 0.001
_refine_ls_shift/su_mean 0.000
_refine_ls_structure_factor_coef Fsqd
_refine_ls_weighting_details 'w=1/[\s^2^(Fo^2^)+(0.0967P)^2^] where P=(Fo^2^+2Fc^2^)/3'
_refine_ls_weighting_scheme calc
_refine_ls_wR_factor_gt 0.1305
_refine_ls_wR_factor_ref 0.1327
_reflns_Friedel_coverage 0.998
_reflns_Friedel_fraction_full 0.382
_reflns_Friedel_fraction_max 0.995
_reflns_number_gt 5653
_reflns_number_total 5947
_reflns_threshold_expression 'I > 2\s(I)'
_cod_data_source_file complex2R0.cif
_cod_data_source_block kyj156-5
_cod_original_cell_volume 19367.5(10)
_cod_original_sg_symbol_H-M 'R 3'
_cod_database_code 1564175
_shelx_space_group_comment
;
The symmetry employed for this shelxl refinement is uniquely defined
by the following loop, which should always be used as a source of
symmetry information in preference to the above space-group names.
They are only intended as comments.
;
_olex2_refinement_description
;
1. Twinned data refinement
 Scales: 0.458(3)
 0.542(3)
2. Fixed Uiso
 At 1.2 times of:
  All C(H) groups, All C(H,H) groups
 At 1.5 times of:
  All C(H,H,H) groups
3. Restrained distances
 C6-C17
 1.35 with sigma of 0.02
 Na59-Na13
 1.4 with sigma of 0.02
4. Rigid bond restraints
 C45, C46, C47, C48, C49, C50
 with sigma for 1-2 distances of 0.02 and sigma for 1-3 distances of 0.02
 C11, C12, C13, C0AA, C15, C16
 with sigma for 1-2 distances of 0.02 and sigma for 1-3 distances of 0.02
5. Uiso/Uaniso restraints and constraints
C45 \\sim C46 \\sim C47 \\sim C48 \\sim C49 \\sim C50: within 2A with sigma of
0.02 and sigma for terminal atoms of 0.04
C11 \\sim C12 \\sim C13 \\sim C0AA \\sim C15 \\sim C16: within 2A with sigma of
0.02 and sigma for terminal atoms of 0.04
Uanis(C19) \\sim Ueq, Uanis(C20) \\sim Ueq, Uanis(C21) \\sim Ueq, Uanis(C22)
\\sim Ueq, Uanis(C23) \\sim Ueq, Uanis(C24) \\sim Ueq, Uanis(C25) \\sim Ueq,
Uanis(C36) \\sim Ueq, Uanis(C39) \\sim Ueq, Uanis(C40) \\sim Ueq, Uanis(C38)
\\sim Ueq, Uanis(C9) \\sim Ueq, Uanis(C29) \\sim Ueq, Uanis(C30) \\sim Ueq,
Uanis(C31) \\sim Ueq, Uanis(C56) \\sim Ueq, Uanis(C28) \\sim Ueq: with sigma of
0.01 and sigma for terminal atoms of 0.02
Uanis(C26) \\sim Ueq, Uanis(C58) \\sim Ueq, Uanis(C6) \\sim Ueq, Uanis(C57)
\\sim Ueq, Uanis(C37) \\sim Ueq, Uanis(C1) \\sim Ueq, Uanis(C2) \\sim Ueq,
Uanis(C54) \\sim Ueq, Uanis(C51) \\sim Ueq, Uanis(C52) \\sim Ueq, Uanis(Na60)
\\sim Ueq, Uanis(Na14) \\sim Ueq, Uanis(C27) \\sim Ueq: with sigma of 0.01 and
sigma for terminal atoms of 0.02
Uanis(C5) \\sim Ueq, Uanis(C17) \\sim Ueq: with sigma of 0.01 and sigma for
terminal atoms of 0.02
Uanis(Na59) \\sim Ueq, Uanis(Na13) \\sim Ueq: with sigma of 0.01 and sigma for
terminal atoms of 0.02
Uanis(Na1) \\sim Ueq, Uanis(C8) \\sim Ueq: with sigma of 0.01 and sigma for
terminal atoms of 0.02
6. Others
 Fixed Sof: Na13(0.33333) Na59(0.33333) Na14(0.33333) Na60(0.33333) Na1(0.33333)
7.a Ternary CH refined with riding coordinates:
 C8(H8), C9(H9), C18(H18), C26(H26), C34(H34), C42(H42), C44(H44), C52(H52)
7.b Secondary CH2 refined with riding coordinates:
 C10(H10A,H10B), C25(H25A,H25B), C41(H41A,H41B), C51(H51A,H51B)
7.c Aromatic/amide H refined with riding coordinates:
 C3(H3), C5(H5), C7(H7), C12(H12), C13(H13), C0AA(H0AA), C15(H15), C17(H17),
 C20(H20), C21(H21), C22(H22), C23(H23), C29(H29), C31(H31), C33(H33), C36(H36),
  C37(H37), C38(H38), C39(H39), C43(H43), C46(H46), C47(H47), C48(H48), C49(H49)
7.d Fitted hexagon refined as free rotating group:
 C1(C2,C3,C4,C5,C6), C11(C12,C13,C0AA,C15,C16), C19(C20,C21,C22,C23,C24),
 C35(C36,C37,C38,C39,C40)
7.e Idealised Me refined as rotating group:
 C54(H54A,H54B,H54C), C55(H55A,H55B,H55C), C57(H57A,H57B,H57C), C58(H58A,H58B,
 H58C)
;

loop_
_space_group_symop_operation_xyz
'x, y, z'
'-y, x-y, z'
'-x+y, -x, z'
'x+2/3, y+1/3, z+1/3'
'-y+2/3, x-y+1/3, z+1/3'
'-x+y+2/3, -x+1/3, z+1/3'
'x+1/3, y+2/3, z+2/3'
'-y+1/3, x-y+2/3, z+2/3'
'-x+y+1/3, -x+2/3, z+2/3'

loop_
_atom_site_label
_atom_site_type_symbol
_atom_site_fract_x
_atom_site_fract_y
_atom_site_fract_z
_atom_site_U_iso_or_equiv
_atom_site_adp_type
_atom_site_occupancy
_atom_site_site_symmetry_order
_atom_site_calc_flag
_atom_site_refinement_flags_posn
_atom_site_refinement_flags_adp
_atom_site_refinement_flags_occupancy
_atom_site_disorder_assembly
_atom_site_disorder_group
Ni1 Ni 0.31181(10) 0.49523(10) 0.5296(3) 0.0658(11) Uani 1 1 d . . . . .
Ni2 Ni 0.35956(11) 0.47152(9) 0.5980(3) 0.0668(11) Uani 1 1 d . . . . .
Ni3 Ni 0.33444(11) 0.46001(9) 0.3329(3) 0.0668(11) Uani 1 1 d . . . . .
Ni4 Ni 0.38775(11) 0.52947(10) 0.4016(3) 0.0662(11) Uani 1 1 d . . . . .
Br1 Br 0.42134(12) 0.62397(10) 0.9736(3) 0.1151(14) Uani 1 1 d . . . . .
Br2 Br 0.28701(12) 0.56313(12) -0.0410(4) 0.1199(15) Uani 1 1 d . . . . .
C1 C 0.3762(5) 0.5431(5) 0.6669(16) 0.054(8) Uani 1 1 d . U . . .
C2 C 0.3607(5) 0.5628(6) 0.693(2) 0.076(9) Uani 1 1 d G U . . .
C3 C 0.3735(6) 0.5868(5) 0.785(2) 0.106(15) Uani 1 1 d G . . . .
H3 H 0.3629 0.6002 0.8025 0.127 Uiso 1 1 calc R . . . .
C4 C 0.4020(6) 0.5913(5) 0.8497(16) 0.070(9) Uani 1 1 d G . . . .
C5 C 0.4176(5) 0.5717(5) 0.8234(17) 0.066(8) Uani 1 1 d G U . . .
H5 H 0.4370 0.5747 0.8679 0.079 Uiso 1 1 calc R . . . .
C6 C 0.4047(5) 0.5476(5) 0.7320(18) 0.056(7) Uani 1 1 d DG U . . .
C7 C 0.3281(8) 0.5586(8) 0.641(3) 0.059(8) Uani 1 1 d . . . . .
H7 H 0.3204 0.5737 0.6701 0.071 Uiso 1 1 calc R . . . .
C8 C 0.2796(9) 0.5382(8) 0.535(3) 0.077(9) Uani 1 1 d . U . . .
H8 H 0.2726 0.5470 0.6052 0.092 Uiso 1 1 calc R . . . .
C9 C 0.2480(9) 0.4983(10) 0.505(3) 0.093(10) Uani 1 1 d . U . . .
H9 H 0.2325 0.4871 0.5749 0.112 Uiso 1 1 calc R . . . .
C10 C 0.2278(10) 0.5056(8) 0.397(3) 0.087(11) Uani 1 1 d . . . . .
H10A H 0.2229 0.4889 0.3316 0.104 Uiso 1 1 calc R . . . .
H10B H 0.2054 0.5028 0.4250 0.104 Uiso 1 1 calc R . . . .
C11 C 0.2494(6) 0.5396(5) 0.357(2) 0.084(8) Uani 1 1 d . U . . .
C12 C 0.2440(6) 0.5554(6) 0.2597(18) 0.099(9) Uani 1 1 d G U . . .
H12 H 0.2238 0.5429 0.2123 0.118 Uiso 1 1 calc R . . . .
C13 C 0.2681(7) 0.5897(7) 0.2318(16) 0.098(8) Uani 1 1 d G U . . .
H13 H 0.2644 0.6005 0.1654 0.117 Uiso 1 1 calc R . . . .
C0AA C 0.2976(6) 0.6081(5) 0.301(2) 0.103(9) Uani 1 1 d G U . . .
H0AA H 0.3141 0.6315 0.2820 0.123 Uiso 1 1 calc R . . . .
C15 C 0.3030(5) 0.5923(6) 0.398(2) 0.103(9) Uani 1 1 d G U . . .
H15 H 0.3231 0.6048 0.4457 0.124 Uiso 1 1 calc R . . . .
C16 C 0.2789(6) 0.5580(6) 0.4262(16) 0.089(8) Uani 1 1 d G U . . .
C17 C 0.4195(8) 0.5275(8) 0.729(3) 0.086(10) Uani 1 1 d D U . . .
H17 H 0.4427 0.5378 0.7570 0.104 Uiso 1 1 calc R . . . .
C18 C 0.4188(10) 0.4695(10) 0.703(3) 0.094(12) Uani 1 1 d . . . . .
H18 H 0.4359 0.4730 0.6396 0.113 Uiso 1 1 calc R . . . .
C19 C 0.4343(7) 0.4723(7) 0.8300(19) 0.100(11) Uani 1 1 d . U . . .
C20 C 0.4667(7) 0.4967(6) 0.874(3) 0.153(16) Uani 1 1 d G U . . .
H20 H 0.4830 0.5146 0.8236 0.184 Uiso 1 1 calc R . . . .
C21 C 0.4752(7) 0.4950(7) 0.991(3) 0.164(18) Uani 1 1 d G U . . .
H21 H 0.4974 0.5117 1.0204 0.196 Uiso 1 1 calc R . . . .
C22 C 0.4514(9) 0.4688(9) 1.064(2) 0.19(2) Uani 1 1 d G U . . .
H22 H 0.4572 0.4676 1.1438 0.230 Uiso 1 1 calc R . . . .
C23 C 0.4190(8) 0.4444(7) 1.020(2) 0.117(12) Uani 1 1 d G U . . .
H23 H 0.4027 0.4265 1.0702 0.140 Uiso 1 1 calc R . . . .
C24 C 0.4105(6) 0.4462(6) 0.903(2) 0.088(10) Uani 1 1 d G U . . .
C25 C 0.3778(10) 0.4282(9) 0.833(3) 0.099(11) Uani 1 1 d . U . . .
H25A H 0.3637 0.4035 0.8574 0.119 Uiso 1 1 calc R . . . .
H25B H 0.3637 0.4396 0.8444 0.119 Uiso 1 1 calc R . . . .
C26 C 0.3887(10) 0.4307(9) 0.711(3) 0.092(10) Uani 1 1 d . U . . .
H26 H 0.3974 0.4143 0.6937 0.110 Uiso 1 1 calc R . . . .
C27 C 0.3236(9) 0.5191(8) 0.266(3) 0.066(9) Uani 1 1 d . U . . .
C28 C 0.2952(8) 0.4981(7) 0.199(3) 0.059(8) Uani 1 1 d . U . . .
C29 C 0.2834(7) 0.5107(7) 0.118(3) 0.058(8) Uani 1 1 d . U . . .
H29 H 0.2618 0.4953 0.0814 0.070 Uiso 1 1 calc R . . . .
C30 C 0.3007(9) 0.5456(9) 0.082(3) 0.085(10) Uani 1 1 d . U . . .
C31 C 0.3293(9) 0.5665(8) 0.143(3) 0.075(9) Uani 1 1 d . U . . .
H31 H 0.3420 0.5902 0.1187 0.090 Uiso 1 1 calc R . . . .
C32 C 0.3415(9) 0.5572(6) 0.234(3) 0.060(8) Uani 1 1 d . . . . .
C33 C 0.2747(8) 0.4571(9) 0.196(3) 0.071(9) Uani 1 1 d . . . . .
H33 H 0.2527 0.4443 0.1587 0.085 Uiso 1 1 calc R . . . .
C34 C 0.2714(10) 0.4029(8) 0.232(3) 0.093(12) Uani 1 1 d . . . . .
H34 H 0.2539 0.3904 0.2950 0.111 Uiso 1 1 calc R . . . .
C35 C 0.2552(7) 0.3920(6) 0.1032(19) 0.090(11) Uani 1 1 d . . . . .
C36 C 0.2236(7) 0.3855(7) 0.056(3) 0.130(14) Uani 1 1 d G U . . .
H36 H 0.2074 0.3880 0.1040 0.157 Uiso 1 1 calc R . . . .
C37 C 0.2156(7) 0.3754(8) -0.061(3) 0.174(19) Uani 1 1 d G U . . .
H37 H 0.1941 0.3709 -0.0934 0.209 Uiso 1 1 calc R . . . .
C38 C 0.2393(9) 0.3717(8) -0.131(2) 0.147(16) Uani 1 1 d G U . . .
H38 H 0.2339 0.3648 -0.2116 0.176 Uiso 1 1 calc R . . . .
C39 C 0.2709(8) 0.3782(7) -0.084(2) 0.129(14) Uani 1 1 d G U . . .
H39 H 0.2870 0.3757 -0.1323 0.155 Uiso 1 1 calc R . . . .
C40 C 0.2788(6) 0.3884(6) 0.033(3) 0.094(10) Uani 1 1 d G U . . .
C41 C 0.3095(10) 0.3956(8) 0.094(4) 0.106(13) Uani 1 1 d . . . . .
H41A H 0.3283 0.4197 0.0787 0.127 Uiso 1 1 calc R . . . .
H41B H 0.3175 0.3794 0.0690 0.127 Uiso 1 1 calc R . . . .
C42 C 0.2990(10) 0.3904(8) 0.222(3) 0.078(9) Uani 1 1 d . . . . .
H42 H 0.2876 0.3651 0.2421 0.094 Uiso 1 1 calc R . . . .
C43 C 0.3725(12) 0.5795(11) 0.286(3) 0.089(12) Uani 1 1 d . . . . .
H43 H 0.3808 0.6029 0.2641 0.106 Uiso 1 1 calc R . . . .
C44 C 0.4302(11) 0.6045(10) 0.395(3) 0.104(13) Uani 1 1 d . . . . .
H44 H 0.4389 0.6212 0.3271 0.125 Uiso 1 1 calc R . . . .
C45 C 0.4332(11) 0.6240(10) 0.498(4) 0.103(9) Uani 1 1 d . U . . .
C46 C 0.4133(11) 0.6358(10) 0.546(3) 0.114(10) Uani 1 1 d . U . . .
H46 H 0.3918 0.6303 0.5099 0.136 Uiso 1 1 calc R . . . .
C47 C 0.4242(12) 0.6558(9) 0.646(4) 0.120(10) Uani 1 1 d . U . . .
H47 H 0.4098 0.6631 0.6834 0.143 Uiso 1 1 calc R . . . .
C48 C 0.4595(13) 0.6659(9) 0.697(4) 0.124(11) Uani 1 1 d . U . . .
H48 H 0.4675 0.6807 0.7642 0.149 Uiso 1 1 calc R . . . .
C49 C 0.4792(12) 0.6553(9) 0.652(4) 0.124(10) Uani 1 1 d . U . . .
H49 H 0.5012 0.6612 0.6838 0.149 Uiso 1 1 calc R . . . .
C50 C 0.4645(12) 0.6335(10) 0.548(4) 0.116(10) Uani 1 1 d . U . . .
C53 C 0.3101(10) 0.4725(8) 0.772(3) 0.064(8) Uani 1 1 d . . . . .
C54 C 0.2995(12) 0.4691(11) 0.898(3) 0.129(15) Uani 1 1 d . U . . .
H54A H 0.2833 0.4447 0.9161 0.194 Uiso 1 1 calc GR . . . .
H54B H 0.2882 0.4829 0.9124 0.194 Uiso 1 1 calc GR . . . .
H54C H 0.3201 0.4776 0.9482 0.194 Uiso 1 1 calc GR . . . .
C55 C 0.2826(11) 0.4177(9) 0.531(4) 0.128(16) Uani 1 1 d . . . . .
H55A H 0.2624 0.4208 0.5392 0.192 Uiso 1 1 calc GR . . . .
H55B H 0.2868 0.4093 0.6057 0.192 Uiso 1 1 calc GR . . . .
H55C H 0.2783 0.4008 0.4683 0.192 Uiso 1 1 calc GR . . . .
C56 C 0.3840(11) 0.5030(12) 0.154(3) 0.079(11) Uani 1 1 d . U . . .
C57 C 0.3959(11) 0.5125(11) 0.026(3) 0.125(15) Uani 1 1 d . U . . .
H57A H 0.4208 0.5205 0.0212 0.187 Uiso 1 1 calc GR . . . .
H57B H 0.3917 0.5310 0.0003 0.187 Uiso 1 1 calc GR . . . .
H57C H 0.3830 0.4920 -0.0240 0.187 Uiso 1 1 calc GR . . . .
C58 C 0.4114(12) 0.4769(12) 0.402(4) 0.142(15) Uani 1 1 d . U . . .
H58A H 0.4057 0.4528 0.4146 0.213 Uiso 1 1 calc GR . . . .
H58B H 0.4305 0.4923 0.4539 0.213 Uiso 1 1 calc GR . . . .
H58C H 0.4182 0.4833 0.3194 0.213 Uiso 1 1 calc GR . . . .
Na31 Na 0.3333 0.6667 0.6967(16) 0.065(5) Uani 1 3 d S T P A 1
N3 N 0.2893(6) 0.4421(6) 0.245(2) 0.061(7) Uani 1 1 d . . . . .
N4 N 0.3948(8) 0.5763(6) 0.364(2) 0.081(9) Uani 1 1 d . . . . .
N1 N 0.3100(7) 0.5379(7) 0.564(3) 0.067(7) Uani 1 1 d . . . . .
N2 N 0.4042(6) 0.4929(7) 0.689(2) 0.071(7) Uani 1 1 d . . . . .
O5 O 0.3245(6) 0.4089(5) 0.3031(19) 0.078(6) Uani 1 1 d . . . . .
O4 O 0.3358(5) 0.5084(5) 0.3555(16) 0.063(5) Uani 1 1 d . . . . .
O12 O 0.3789(5) 0.4804(5) 0.4298(16) 0.076(6) Uani 1 1 d . . . . .
O1 O 0.3650(5) 0.5203(5) 0.5804(14) 0.062(5) Uani 1 1 d . . . . .
O8 O 0.3353(6) 0.4646(4) 0.7551(19) 0.075(6) Uani 1 1 d . . . . .
O9 O 0.3142(6) 0.4522(5) 0.4997(16) 0.076(6) Uani 1 1 d . . . . .
O10 O 0.4012(7) 0.5281(7) 0.225(2) 0.099(8) Uani 1 1 d . . . . .
O11 O 0.3604(6) 0.4778(6) 0.1779(15) 0.072(6) Uani 1 1 d . . . . .
O3 O 0.3625(6) 0.4268(6) 0.6250(17) 0.085(6) Uani 1 1 d . . . . .
O6 O 0.4383(5) 0.5597(5) 0.4691(19) 0.091(6) Uani 1 1 d . . . . .
O2 O 0.2620(5) 0.4783(5) 0.4610(18) 0.074(6) Uani 1 1 d . . . . .
O7 O 0.2960(6) 0.4802(6) 0.695(2) 0.077(6) Uani 1 1 d . . . . .
Na13 Na 0.3118(14) 0.3306(14) 0.696(4) 0.143(16) Uani 0.3333 1 d D U . B 1
Na59 Na 0.3137(11) 0.3425(10) 0.585(4) 0.110(13) Uani 0.3333 1 d D U . C 2
Na14 Na 0.5077(11) 0.5382(11) 0.430(4) 0.120(13) Uani 0.3333 1 d . U . D 1
Na60 Na 0.4841(13) 0.5420(14) 0.520(6) 0.150(18) Uani 0.3333 1 d . U . E 2
C52 C 0.4567(10) 0.5922(10) 0.415(3) 0.105(11) Uani 1 1 d . U . . .
H52 H 0.4665 0.5902 0.3380 0.126 Uiso 1 1 calc R . . . .
C51 C 0.4828(10) 0.6183(10) 0.485(4) 0.107(11) Uani 1 1 d . U . . .
H51A H 0.5017 0.6359 0.4347 0.128 Uiso 1 1 calc R . . . .
H51B H 0.4927 0.6084 0.5403 0.128 Uiso 1 1 calc R . . . .
Na1 Na 0.3639(12) 0.6916(12) 0.718(4) 0.119(14) Uani 0.3333 1 d . U . F 2

loop_
_atom_site_aniso_label
_atom_site_aniso_U_11
_atom_site_aniso_U_22
_atom_site_aniso_U_33
_atom_site_aniso_U_23
_atom_site_aniso_U_13
_atom_site_aniso_U_12
Ni1 0.094(3) 0.057(2) 0.057(2) 0.007(2) 0.019(2) 0.046(2)
Ni2 0.103(3) 0.057(2) 0.059(3) 0.010(2) 0.017(2) 0.053(2)
Ni3 0.104(3) 0.052(2) 0.057(2) 0.0062(19) 0.020(2) 0.048(2)
Ni4 0.099(3) 0.061(3) 0.057(3) 0.014(2) 0.020(2) 0.054(2)
Br1 0.154(3) 0.086(2) 0.089(3) -0.026(2) 0.000(3) 0.048(3)
Br2 0.167(4) 0.150(4) 0.098(3) 0.028(3) 0.002(3) 0.122(3)
C1 0.066(13) 0.050(12) 0.049(14) -0.013(11) 0.001(11) 0.031(10)
C2 0.094(15) 0.074(14) 0.072(15) -0.015(12) 0.008(12) 0.050(12)
C3 0.23(5) 0.04(2) 0.07(3) 0.023(18) 0.03(3) 0.08(3)
C4 0.14(3) 0.07(2) 0.019(17) 0.014(15) 0.009(18) 0.07(2)
C5 0.077(14) 0.058(13) 0.057(14) -0.005(11) 0.001(11) 0.029(12)
C6 0.067(13) 0.061(13) 0.065(14) 0.024(11) 0.010(11) 0.052(11)
C7 0.07(2) 0.07(2) 0.05(2) -0.010(18) -0.006(18) 0.047(18)
C8 0.093(16) 0.062(14) 0.076(16) -0.007(11) 0.025(12) 0.039(12)
C9 0.078(15) 0.103(16) 0.100(16) -0.006(13) 0.021(13) 0.047(13)
C10 0.14(3) 0.09(3) 0.07(2) -0.005(18) -0.01(2) 0.08(3)
C11 0.107(18) 0.13(2) 0.072(18) 0.003(15) -0.014(14) 0.097(16)
C12 0.14(2) 0.126(19) 0.084(18) -0.013(16) -0.001(16) 0.103(16)
C13 0.13(2) 0.132(19) 0.097(19) 0.007(16) 0.010(15) 0.113(17)
C0AA 0.112(19) 0.118(19) 0.12(2) 0.028(16) 0.008(16) 0.092(16)
C15 0.12(2) 0.121(19) 0.12(2) 0.020(17) 0.005(16) 0.092(16)
C16 0.113(19) 0.123(19) 0.064(17) 0.001(15) 0.019(14) 0.085(16)
C17 0.090(15) 0.079(15) 0.076(15) -0.016(12) 0.003(12) 0.032(12)
C18 0.14(3) 0.15(3) 0.06(2) -0.03(2) -0.03(2) 0.13(3)
C19 0.099(16) 0.105(16) 0.118(18) -0.002(13) 0.002(13) 0.067(13)
C20 0.17(2) 0.15(2) 0.17(2) -0.003(14) -0.013(14) 0.098(15)
C21 0.18(2) 0.16(2) 0.17(2) 0.004(15) -0.014(15) 0.100(16)
C22 0.19(3) 0.20(3) 0.20(3) 0.001(15) 0.004(15) 0.110(17)
C23 0.130(18) 0.117(17) 0.112(18) 0.003(13) 0.001(13) 0.068(13)
C24 0.097(16) 0.092(15) 0.092(16) -0.005(12) 0.006(12) 0.060(12)
C25 0.118(17) 0.085(15) 0.087(16) 0.020(12) -0.003(13) 0.046(12)
C26 0.097(16) 0.087(15) 0.100(17) 0.000(12) 0.013(13) 0.052(12)
C27 0.085(15) 0.061(15) 0.061(15) 0.006(12) 0.013(12) 0.042(12)
C28 0.062(13) 0.047(13) 0.067(14) 0.003(11) 0.000(12) 0.028(11)
C29 0.066(13) 0.056(13) 0.064(14) -0.005(11) -0.001(11) 0.039(11)
C30 0.080(15) 0.088(16) 0.097(16) -0.007(13) -0.004(12) 0.049(12)
C31 0.085(15) 0.077(15) 0.071(15) 0.021(12) 0.003(12) 0.047(12)
C32 0.07(2) 0.024(18) 0.08(2) 0.002(16) 0.00(2) 0.017(16)
C33 0.06(2) 0.11(3) 0.035(18) -0.008(17) -0.022(15) 0.03(2)
C34 0.11(3) 0.04(2) 0.08(3) -0.022(17) 0.02(2) 0.00(2)
C35 0.07(2) 0.031(18) 0.13(3) 0.03(2) 0.00(2) -0.004(16)
C36 0.15(2) 0.114(18) 0.13(2) -0.014(14) 0.006(14) 0.063(14)
C37 0.17(2) 0.17(2) 0.18(2) 0.010(15) -0.018(15) 0.087(16)
C38 0.16(2) 0.14(2) 0.13(2) 0.000(14) 0.015(15) 0.067(15)
C39 0.144(19) 0.117(18) 0.128(19) -0.010(13) 0.002(14) 0.067(14)
C40 0.106(16) 0.079(15) 0.084(16) 0.004(12) 0.005(14) 0.037(13)
C41 0.12(3) 0.033(18) 0.14(4) 0.00(2) 0.04(3) 0.018(19)
C42 0.11(3) 0.05(2) 0.07(2) 0.00(2) 0.02(3) 0.04(2)
C43 0.15(4) 0.12(4) 0.06(2) 0.03(2) 0.00(2) 0.11(4)
C44 0.13(3) 0.09(3) 0.09(3) 0.03(2) 0.06(3) 0.05(3)
C45 0.13(2) 0.084(18) 0.08(2) 0.015(16) 0.043(18) 0.045(18)
C46 0.14(2) 0.078(19) 0.10(2) 0.015(16) 0.052(18) 0.031(17)
C47 0.14(2) 0.058(18) 0.11(2) 0.011(15) 0.052(19) 0.018(18)
C48 0.16(2) 0.060(18) 0.11(2) 0.012(16) 0.021(19) 0.021(19)
C49 0.15(2) 0.068(19) 0.13(2) 0.006(17) 0.02(2) 0.033(18)
C50 0.13(2) 0.072(19) 0.12(2) 0.018(15) 0.03(2) 0.036(19)
C53 0.09(3) 0.047(19) 0.03(2) 0.013(15) 0.022(19) 0.018(19)
C54 0.15(3) 0.13(2) 0.09(2) 0.000(19) 0.03(2) 0.05(2)
C55 0.16(4) 0.07(3) 0.13(4) 0.04(2) 0.05(3) 0.04(3)
C56 0.090(17) 0.069(16) 0.075(17) -0.009(13) 0.008(13) 0.038(12)
C57 0.16(3) 0.13(2) 0.09(2) 0.010(19) 0.07(2) 0.08(2)
C58 0.17(3) 0.15(3) 0.13(3) 0.01(2) 0.05(2) 0.10(2)
Na31 0.055(7) 0.055(7) 0.084(14) 0.000 0.000 0.028(4)
N3 0.049(14) 0.07(2) 0.051(16) -0.015(14) -0.003(12) 0.023(15)
N4 0.10(2) 0.033(15) 0.064(18) -0.007(13) 0.023(17) 0.004(17)
N1 0.072(18) 0.082(19) 0.07(2) -0.004(17) 0.004(16) 0.057(16)
N2 0.066(15) 0.11(2) 0.060(17) 0.016(15) 0.007(13) 0.065(17)
O5 0.099(16) 0.064(14) 0.065(14) 0.010(12) 0.018(14) 0.037(13)
O4 0.083(13) 0.075(14) 0.053(12) 0.022(10) 0.007(11) 0.057(12)
O12 0.122(18) 0.049(12) 0.059(13) 0.022(10) 0.033(12) 0.046(12)
O1 0.091(13) 0.066(13) 0.036(11) 0.025(10) 0.018(10) 0.045(12)
O8 0.087(15) 0.050(12) 0.087(17) 0.007(11) 0.000(13) 0.032(12)
O9 0.118(17) 0.065(14) 0.069(14) 0.013(11) 0.019(12) 0.063(15)
O10 0.15(2) 0.12(2) 0.080(17) 0.062(17) 0.064(17) 0.104(19)
O11 0.103(17) 0.079(16) 0.032(13) 0.013(11) 0.015(11) 0.045(15)
O3 0.113(16) 0.093(16) 0.058(14) 0.001(11) -0.004(13) 0.058(13)
O6 0.085(14) 0.067(14) 0.093(15) 0.010(13) 0.022(12) 0.017(12)
O2 0.068(13) 0.090(15) 0.072(14) -0.006(11) 0.002(11) 0.047(12)
O7 0.104(17) 0.090(16) 0.044(14) 0.017(11) 0.020(12) 0.054(14)
Na13 0.14(2) 0.14(2) 0.15(2) -0.018(14) -0.003(14) 0.071(15)
Na59 0.10(2) 0.07(2) 0.15(3) -0.008(19) 0.02(2) 0.032(17)
Na14 0.11(2) 0.10(2) 0.16(3) 0.06(2) 0.04(2) 0.061(19)
Na60 0.13(3) 0.16(3) 0.20(3) 0.03(2) -0.03(2) 0.10(2)
C52 0.108(16) 0.110(17) 0.110(17) -0.018(13) 0.012(13) 0.064(14)
C51 0.106(16) 0.096(16) 0.110(17) -0.001(13) 0.015(13) 0.044(13)
Na1 0.105(19) 0.111(19) 0.14(2) 0.005(14) -0.010(14) 0.051(14)

loop_
_atom_type_symbol
_atom_type_description
_atom_type_scat_dispersion_real
_atom_type_scat_dispersion_imag
_atom_type_scat_source
C C 0.0033 0.0016 'International Tables Vol C Tables 4.2.6.8 and 6.1.1.4'
H H 0.0000 0.0000 'International Tables Vol C Tables 4.2.6.8 and 6.1.1.4'
Br Br -0.2901 2.4595 'International Tables Vol C Tables 4.2.6.8 and 6.1.1.4'
N N 0.0061 0.0033 'International Tables Vol C Tables 4.2.6.8 and 6.1.1.4'
Na Na 0.0362 0.0249 'International Tables Vol C Tables 4.2.6.8 and 6.1.1.4'
Ni Ni 0.3393 1.1124 'International Tables Vol C Tables 4.2.6.8 and 6.1.1.4'
O O 0.0106 0.0060 'International Tables Vol C Tables 4.2.6.8 and 6.1.1.4'

loop_
_geom_angle_atom_site_label_1
_geom_angle_atom_site_label_2
_geom_angle_atom_site_label_3
_geom_angle
_geom_angle_site_symmetry_1
_geom_angle_site_symmetry_3
N1 Ni1 Ni2 133.1(9) . .
N1 Ni1 O4 99.7(9) . .
N1 Ni1 O1 90.7(10) . .
N1 Ni1 O9 178.4(11) . .
N1 Ni1 O2 82.8(10) . .
N1 Ni1 O7 87.8(10) . .
O4 Ni1 Ni2 89.4(5) . .
O1 Ni1 Ni2 45.3(5) . .
O1 Ni1 O4 80.6(6) . .
O9 Ni1 Ni2 45.6(6) . .
O9 Ni1 O4 81.4(7) . .
O9 Ni1 O1 88.3(8) . .
O9 Ni1 O2 98.4(8) . .
O2 Ni1 Ni2 143.0(5) . .
O2 Ni1 O4 92.8(8) . .
O2 Ni1 O1 169.9(7) . .
O7 Ni1 Ni2 80.1(7) . .
O7 Ni1 O4 169.5(9) . .
O7 Ni1 O1 92.0(8) . .
O7 Ni1 O9 90.9(8) . .
O7 Ni1 O2 95.4(9) . .
N2 Ni2 Ni1 133.9(7) . .
N2 Ni2 O12 99.5(9) . .
N2 Ni2 O1 88.9(9) . .
N2 Ni2 O8 86.9(9) . .
N2 Ni2 O9 176.6(9) . .
N2 Ni2 O3 81.8(10) . .
O12 Ni2 Ni1 89.7(6) . .
O12 Ni2 O1 83.7(6) . .
O12 Ni2 O9 78.9(8) . .
O12 Ni2 O3 95.7(7) . .
O1 Ni2 Ni1 47.0(5) . .
O1 Ni2 O9 87.9(7) . .
O1 Ni2 O3 170.6(9) . .
O8 Ni2 Ni1 81.9(7) . .
O8 Ni2 O12 171.5(9) . .
O8 Ni2 O1 91.0(7) . .
O8 Ni2 O9 94.3(8) . .
O8 Ni2 O3 90.5(8) . .
O9 Ni2 Ni1 43.4(5) . .
O9 Ni2 O3 101.3(8) . .
O3 Ni2 Ni1 142.4(7) . .
N3 Ni3 Ni4 132.4(8) . .
N3 Ni3 O5 82.2(10) . .
N3 Ni3 O4 88.8(9) . .
N3 Ni3 O12 175.4(9) . .
N3 Ni3 O9 97.0(9) . .
N3 Ni3 O11 89.3(9) . .
O5 Ni3 Ni4 143.8(7) . .
O5 Ni3 O4 170.6(8) . .
O4 Ni3 Ni4 45.6(5) . .
O12 Ni3 Ni4 44.6(5) . .
O12 Ni3 O5 101.5(8) . .
O12 Ni3 O4 87.4(7) . .
O12 Ni3 O9 79.9(8) . .
O9 Ni3 Ni4 89.4(6) . .
O9 Ni3 O5 97.3(7) . .
O9 Ni3 O4 81.3(7) . .
O11 Ni3 Ni4 79.3(7) . .
O11 Ni3 O5 93.1(8) . .
O11 Ni3 O4 89.3(8) . .
O11 Ni3 O12 93.2(8) . .
O11 Ni3 O9 168.5(9) . .
N4 Ni4 Ni3 132.2(10) . .
N4 Ni4 O4 88.6(11) . .
N4 Ni4 O12 176.1(11) . .
N4 Ni4 O1 102.1(9) . .
N4 Ni4 O10 85.8(9) . .
N4 Ni4 O6 81.4(12) . .
O4 Ni4 Ni3 47.2(5) . .
O4 Ni4 O1 81.1(7) . .
O4 Ni4 O10 90.9(9) . .
O4 Ni4 O6 166.2(8) . .
O12 Ni4 Ni3 44.4(6) . .
O12 Ni4 O4 88.8(8) . .
O12 Ni4 O1 80.4(7) . .
O12 Ni4 O10 91.3(8) . .
O12 Ni4 O6 101.6(9) . .
O1 Ni4 Ni3 89.7(5) . .
O10 Ni4 Ni3 78.8(8) . .
O10 Ni4 O1 168.6(10) . .
O10 Ni4 O6 97.8(10) . .
O6 Ni4 Ni3 145.2(6) . .
O6 Ni4 O1 91.6(8) . .
C2 C1 C6 120.0 . .
O1 C1 C2 121.8(16) . .
O1 C1 C6 118.2(16) . .
C1 C2 C7 127(2) . .
C3 C2 C1 120.0 . .
C3 C2 C7 113(2) . .
C2 C3 C4 120.0 . .
C3 C4 Br1 122.4(15) . .
C3 C4 C5 120.0 . .
C5 C4 Br1 117.6(15) . .
C6 C5 C4 120.0 . .
C5 C6 C1 120.0 . .
C17 C6 C1 127.1(19) . .
C17 C6 C5 112.2(19) . .
N1 C7 C2 127(3) . .
C16 C8 C9 102(3) . .
N1 C8 C9 110(3) . .
N1 C8 C16 120(2) . .
C10 C9 C8 101(3) . .
O2 C9 C8 110(2) . .
O2 C9 C10 108(3) . .
C11 C10 C9 108(3) . .
C12 C11 C10 127(2) . .
C12 C11 C16 120.0 . .
C16 C11 C10 113(2) . .
C13 C12 C11 120.0 . .
C0AA C13 C12 120.0 . .
C15 C0AA C13 120.0 . .
C0AA C15 C16 120.0 . .
C11 C16 C8 113.8(19) . .
C15 C16 C8 126.0(19) . .
C15 C16 C11 120.0 . .
C6 C17 N2 127(3) . .
C26 C18 C19 98(3) . .
N2 C18 C19 112(2) . .
N2 C18 C26 110(3) . .
C20 C19 C18 129(2) . .
C20 C19 C24 120.0 . .
C24 C19 C18 111(2) . .
C21 C20 C19 120.0 . .
C22 C21 C20 120.0 . .
C21 C22 C23 120.0 . .
C24 C23 C22 120.0 . .
C19 C24 C25 105(2) . .
C23 C24 C19 120.0 . .
C23 C24 C25 134(2) . .
C26 C25 C24 106(3) . .
C25 C26 C18 102(3) . .
C25 C26 O3 114(3) . .
O3 C26 C18 107(3) . .
C28 C27 C32 115(3) . .
O4 C27 C28 125(3) . .
O4 C27 C32 120(3) . .
C27 C28 C33 127(3) . .
C29 C28 C27 122(3) . .
C29 C28 C33 111(3) . .
C28 C29 C30 124(3) . .
C29 C30 Br2 125(3) . .
C31 C30 Br2 120(3) . .
C31 C30 C29 115(3) . .
C32 C31 C30 125(3) . .
C31 C32 C27 118(3) . .
C31 C32 C43 122(3) . .
C43 C32 C27 119(3) . .
N3 C33 C28 116(2) . .
C42 C34 C35 99(3) . .
N3 C34 C35 110(3) . .
N3 C34 C42 111(3) . .
C36 C35 C34 132(2) . .
C36 C35 C40 120.0 . .
C40 C35 C34 108(2) . .
C35 C36 C37 120.0 . .
C36 C37 C38 120.0 . .
C39 C38 C37 120.0 . .
C38 C39 C40 120.0 . .
C35 C40 C41 113(3) . .
C39 C40 C35 120.0 . .
C39 C40 C41 127(3) . .
C40 C41 C42 104(3) . .
C41 C42 C34 104(3) . .
O5 C42 C34 107(2) . .
O5 C42 C41 117(3) . .
C32 C43 N4 136(3) . .
C45 C44 N4 117(3) . .
C45 C44 C52 104(4) . .
N4 C44 C52 114(3) . .
C46 C45 C44 133(4) . .
C46 C45 C50 119(4) . .
C50 C45 C44 107(4) . .
C45 C46 C47 120(5) . .
C46 C47 C48 119(4) . .
C49 C48 C47 122(5) . .
C48 C49 C50 114(5) . .
C45 C50 C49 126(5) . .
C45 C50 C51 112(4) . .
C49 C50 C51 122(5) . .
O8 C53 C54 112(4) . .
O7 C53 C54 122(4) . .
O7 C53 O8 126(3) . .
O10 C56 C57 112(4) . .
O11 C56 C57 122(4) . .
O11 C56 O10 125(4) . .
C33 N3 Ni3 133(2) . .
C33 N3 C34 116(3) . .
C34 N3 Ni3 111(2) . .
C43 N4 Ni4 120(2) . .
C43 N4 C44 125(3) . .
C44 N4 Ni4 112(3) . .
C7 N1 Ni1 122(2) . .
C7 N1 C8 115(3) . .
C8 N1 Ni1 118(2) . .
C17 N2 Ni2 120.6(18) . .
C17 N2 C18 126(2) . .
C18 N2 Ni2 114(2) . .
C42 O5 Ni3 114.9(17) . .
Ni3 O4 Ni1 94.3(7) . .
Ni4 O4 Ni1 100.3(8) . .
Ni4 O4 Ni3 87.2(7) . .
C27 O4 Ni1 123.1(16) . .
C27 O4 Ni3 117.0(17) . .
C27 O4 Ni4 125.7(18) . .
Ni3 O12 Ni2 101.3(9) . .
Ni3 O12 Ni4 91.0(8) . .
Ni4 O12 Ni2 100.9(8) . .
C58 O12 Ni2 119(2) . .
C58 O12 Ni3 126(2) . .
C58 O12 Ni4 112(2) . .
Ni1 O1 Ni4 97.7(7) . .
Ni2 O1 Ni1 87.6(7) . .
Ni2 O1 Ni4 94.8(7) . .
C1 O1 Ni1 119.9(14) . .
C1 O1 Ni2 122.5(13) . .
C1 O1 Ni4 125.4(14) . .
C53 O8 Ni2 122.3(19) . .
Ni1 O9 Ni2 91.0(8) . .
Ni1 O9 Ni3 102.9(8) . .
Ni3 O9 Ni2 99.8(9) . .
C55 O9 Ni1 118(2) . .
C55 O9 Ni2 121(2) . .
C55 O9 Ni3 119.7(19) . .
C56 O10 Ni4 125(3) . .
C56 O11 Ni3 132(3) . .
C26 O3 Ni2 114.3(19) . .
Ni4 O6 Na60 129.6(16) . .
C52 O6 Ni4 113(2) . .
C52 O6 Na60 106(2) . .
C9 O2 Ni1 111.2(18) . .
C53 O7 Ni1 128(2) . .
Na13 Na13 Na13 141(2) 5 9_554
O6 C52 C44 106(3) . .
O6 C52 C51 115(3) . .
C51 C52 C44 105(3) . .
C52 C51 C50 104(3) . .
Na1 Na1 Na1 60.00(3) 2_665 3_565

loop_
_geom_bond_atom_site_label_1
_geom_bond_atom_site_label_2
_geom_bond_distance
_geom_bond_site_symmetry_2
Ni1 Ni2 2.907(5) .
Ni1 N1 1.97(3) .
Ni1 O4 2.177(18) .
Ni1 O1 2.129(19) .
Ni1 O9 1.997(17) .
Ni1 O2 2.098(19) .
Ni1 O7 1.99(2) .
Ni2 N2 2.00(2) .
Ni2 O12 2.045(17) .
Ni2 O1 2.068(18) .
Ni2 O8 2.02(2) .
Ni2 O9 2.08(2) .
Ni2 O3 2.08(2) .
Ni3 Ni4 2.904(6) .
Ni3 N3 2.01(3) .
Ni3 O5 2.11(2) .
Ni3 O4 2.135(18) .
Ni3 O12 2.03(2) .
Ni3 O9 2.046(19) .
Ni3 O11 2.032(19) .
Ni4 N4 1.99(3) .
Ni4 O4 2.077(19) .
Ni4 O12 2.040(17) .
Ni4 O1 2.207(15) .
Ni4 O10 2.10(2) .
Ni4 O6 2.10(2) .
Br1 C4 1.889(16) .
Br2 C30 1.84(4) .
C1 C2 1.3900 .
C1 C6 1.3900 .
C1 O1 1.31(2) .
C2 C3 1.3900 .
C2 C7 1.49(3) .
C3 C4 1.3900 .
C4 C5 1.3900 .
C5 C6 1.3900 .
C6 C17 1.35(2) .
C7 N1 1.23(3) .
C8 C9 1.66(5) .
C8 C16 1.53(4) .
C8 N1 1.40(4) .
C9 C10 1.65(5) .
C9 O2 1.41(4) .
C10 C11 1.40(4) .
C11 C12 1.3900 .
C11 C16 1.3900 .
C12 C13 1.3900 .
C13 C0AA 1.3900 .
C0AA C15 1.3900 .
C15 C16 1.3900 .
C17 N2 1.41(4) .
C18 C19 1.57(4) .
C18 C26 1.57(5) .
C18 N2 1.49(4) .
C19 C20 1.3900 .
C19 C24 1.3900 .
C20 C21 1.3900 .
C21 C22 1.3900 .
C22 C23 1.3900 .
C23 C24 1.3900 .
C24 C25 1.49(4) .
C25 C26 1.45(5) .
C26 O3 1.46(4) .
C27 C28 1.36(4) .
C27 C32 1.51(4) .
C27 O4 1.34(3) .
C28 C29 1.32(4) .
C28 C33 1.58(4) .
C29 C30 1.40(4) .
C30 C31 1.33(4) .
C31 C32 1.32(4) .
C32 C43 1.37(5) .
C33 N3 1.27(4) .
C34 C35 1.59(4) .
C34 C42 1.58(5) .
C34 N3 1.52(4) .
C35 C36 1.3900 .
C35 C40 1.3900 .
C36 C37 1.3900 .
C37 C38 1.3900 .
C38 C39 1.3900 .
C39 C40 1.3900 .
C40 C41 1.41(4) .
C41 C42 1.51(5) .
C42 O5 1.36(4) .
C43 N4 1.38(4) .
C44 C45 1.42(5) .
C44 N4 1.48(5) .
C44 C52 1.54(5) .
C45 C46 1.34(5) .
C45 C50 1.36(5) .
C46 C47 1.38(5) .
C47 C48 1.51(6) .
C48 C49 1.29(6) .
C49 C50 1.46(6) .
C50 C51 1.48(5) .
C53 C54 1.49(5) .
C53 O8 1.34(4) .
C53 O7 1.22(4) .
C55 O9 1.51(4) .
C56 C57 1.52(5) .
C56 O10 1.28(4) .
C56 O11 1.12(4) .
C58 O12 1.56(4) .
O6 Na60 2.59(5) .
O6 C52 1.39(4) .
Na13 Na13 4.08(4) 5
Na13 Na13 4.08(4) 9_554
C52 C51 1.40(5) .
Na1 Na1 2.17(8) 3_565
Na1 Na1 2.17(8) 2_665

loop_
_twin_individual_id
_twin_individual_mass_fraction_refined
1 0.458(3)
2 0.542(3)
